data_1575954
loop_
_publ_author_name
'Peter, Blessing D.'
'Yi, Qiuhao'
'Luo, Zhixun'

_publ_section_title
;
 Studying how small silver clusters grow and their optical properties.
;
_journal_issue 34
_journal_name_full Nanoscale
_journal_page_first 19821
_journal_page_last 19827
_journal_paper_doi 10.1039/d5nr01269d
_journal_volume 17
_journal_year 2025
_chemical_formula_moiety 'C102 H84 Ag2 Cl N6 P6, 2(C H2 Cl2), 2(C H4 O)'
_chemical_formula_sum 'C106 H96 Ag2 Cl5 N6 O2 P6'
_chemical_formula_weight 2064.69
_space_group_crystal_system triclinic
_space_group_IT_number 2
_space_group_name_Hall '-P 1'
_space_group_name_H-M_alt 'P -1'
_atom_sites_solution_hydrogens mixed
_atom_sites_solution_primary dual
_audit_creation_date 2025-05-08
_audit_creation_method
;
Olex2 1.5
(compiled 2025.04.05 svn.rf049d14d for OlexSys, GUI svn.r7224)
;
_audit_update_record
;
2025-05-14 deposited with the CCDC.	2025-08-15 downloaded from the CCDC.
;
_cell_angle_alpha 79.654(3)
_cell_angle_beta 74.705(3)
_cell_angle_gamma 64.242(4)
_cell_formula_units_Z 1
_cell_length_a 12.7430(4)
_cell_length_b 12.7623(5)
_cell_length_c 16.6375(6)
_cell_measurement_reflns_used 18917
_cell_measurement_temperature 170.00(10)
_cell_measurement_theta_max 29.5830
_cell_measurement_theta_min 1.7610
_cell_volume 2344.01(17)
_computing_cell_refinement 'CrysAlisPro 1.171.39.45i (Rigaku OD, 2018)'
_computing_data_collection 'CrysAlisPro 1.171.39.45i (Rigaku OD, 2018)'
_computing_data_reduction 'CrysAlisPro 1.171.39.45i (Rigaku OD, 2018)'
_computing_molecular_graphics 'Olex2 1.5 (Dolomanov et al., 2009)'
_computing_publication_material 'Olex2 1.5 (Dolomanov et al., 2009)'
_computing_structure_refinement 'SHELXL 2019/3 (Sheldrick, 2015)'
_computing_structure_solution 'SHELXT 2018/2 (Sheldrick, 2018)'
_diffrn_ambient_environment N~2~
_diffrn_ambient_temperature 170.00(10)
_diffrn_detector 'CCD plate'
_diffrn_measured_fraction_theta_full 1.000
_diffrn_measured_fraction_theta_max 0.847
_diffrn_measurement_details
;
List of Runs (angles in degrees, time in seconds):

  # Type    Start    End  Width  t~exp~   \w     \q     \k     \f   Frames
#--------------------------------------------------------------------------
  1  \w    -56.00 -30.00   0.50    1.59    --    5.00  45.00 160.37   52
  2  \w   -100.00  78.00   0.50    1.59    --  -10.70  45.00  83.68  356
  3  \w    -56.00 -29.00   0.50    1.59    --  -10.70  45.00  13.93   54
  4  \w     -9.00  56.00   0.50    1.59    --  -10.70  45.00  13.93  130
  5  \w    -99.00  13.00   0.50    1.59    --  -10.70  45.00 150.00  224
  6  \w     22.00  51.00   0.50    1.59    --  -10.70  45.00 -17.18   58
  7  \w    -27.00  77.00   0.50    1.59    --  -10.70  45.00 170.77  208
  8  \w    -76.00 -50.00   0.50    1.59    --  -10.70  45.00 170.77   52
;
_diffrn_measurement_device 'four-circle diffractometer'
_diffrn_measurement_device_type 'XtaLAB AFC10 (RCD3): fixed-chi single'
_diffrn_measurement_method '\w scans'
_diffrn_orient_matrix_type 'CrysAlisPro convention (1999,Acta A55,543-557)'
_diffrn_orient_matrix_UB_11 0.0231744000
_diffrn_orient_matrix_UB_12 -0.0500435000
_diffrn_orient_matrix_UB_13 -0.0228077000
_diffrn_orient_matrix_UB_21 0.0515514000
_diffrn_orient_matrix_UB_22 -0.0236513000
_diffrn_orient_matrix_UB_23 0.0174024000
_diffrn_orient_matrix_UB_31 -0.0282949000
_diffrn_orient_matrix_UB_32 -0.0276699000
_diffrn_orient_matrix_UB_33 0.0337846000
_diffrn_radiation_monochromator mirror
_diffrn_radiation_probe x-ray
_diffrn_radiation_type 'Mo K\a'
_diffrn_radiation_wavelength 0.71073
_diffrn_reflns_av_R_equivalents 0.0332
_diffrn_reflns_av_unetI/netI 0.0395
_diffrn_reflns_Laue_measured_fraction_full 1.000
_diffrn_reflns_Laue_measured_fraction_max 0.847
_diffrn_reflns_limit_h_max 17
_diffrn_reflns_limit_h_min -14
_diffrn_reflns_limit_k_max 17
_diffrn_reflns_limit_k_min -16
_diffrn_reflns_limit_l_max 22
_diffrn_reflns_limit_l_min -20
_diffrn_reflns_number 39164
_diffrn_reflns_point_group_measured_fraction_full 1.000
_diffrn_reflns_point_group_measured_fraction_max 0.847
_diffrn_reflns_theta_full 25.242
_diffrn_reflns_theta_max 30.967
_diffrn_reflns_theta_min 1.777
_diffrn_source 'Rotating-anode X-ray tube'
_diffrn_source_type 'Rigaku (Mo) X-ray Source'
_exptl_absorpt_coefficient_mu 0.718
_exptl_absorpt_correction_T_max 1.00000
_exptl_absorpt_correction_T_min 0.77535
_exptl_absorpt_correction_type multi-scan
_exptl_absorpt_process_details
;
CrysAlisPro 1.171.39.45i (Rigaku Oxford Diffraction, 2018)
Empirical absorption correction using spherical harmonics,
 implemented in SCALE3 ABSPACK scaling algorithm.
;
_exptl_crystal_colour colourless
_exptl_crystal_colour_primary colourless
_exptl_crystal_density_diffrn 1.463
_exptl_crystal_description block
_exptl_crystal_F_000 1059
_exptl_crystal_size_max 0.1
_exptl_crystal_size_mid 0.1
_exptl_crystal_size_min 0.1
_refine_diff_density_max 0.758
_refine_diff_density_min -0.892
_refine_diff_density_rms 0.084
_refine_ls_extinction_method none
_refine_ls_goodness_of_fit_ref 1.054
_refine_ls_hydrogen_treatment constr
_refine_ls_matrix_type full
_refine_ls_number_parameters 769
_refine_ls_number_reflns 12640
_refine_ls_number_restraints 581
_refine_ls_restrained_S_all 1.051
_refine_ls_R_factor_all 0.0641
_refine_ls_R_factor_gt 0.0500
_refine_ls_shift/su_max 0.002
_refine_ls_shift/su_mean 0.000
_refine_ls_structure_factor_coef Fsqd
_refine_ls_weighting_details 'w=1/[\s^2^(Fo^2^)+(0.0531P)^2^+3.8542P] where P=(Fo^2^+2Fc^2^)/3'
_refine_ls_weighting_scheme calc
_refine_ls_wR_factor_gt 0.1276
_refine_ls_wR_factor_ref 0.1340
_reflns_Friedel_coverage 0.000
_reflns_number_gt 10209
_reflns_number_total 12640
_reflns_threshold_expression 'I > 2\s(I)'
_cod_data_source_file d5nr01269d6.cif
_cod_data_source_block mx11413
_cod_database_code 1575954
_shelx_shelxl_version_number 2019/3
_chemical_oxdiff_formula AgAuNOClPCH
_shelx_space_group_comment
;
The symmetry employed for this shelxl refinement is uniquely defined
by the following loop, which should always be used as a source of
symmetry information in preference to the above space-group names.
They are only intended as comments.
;
_diffrn_oxdiff_ac3_digest_frames
;
01982436daae2e7d9d11ff0a8d5e888f8400028e213
;
_olex2_refinement_description
;
1. Fixed Uiso
 At 1.2 times of:
  All C(H) groups, All C(H,H) groups
 At 1.5 times of:
  All C(H,H,H) groups, All O(H) groups
2. Restrained distances
 C19A-C18 = C19-C18 = C20-C19 = C20A-C19A = C21A-C20A = C21-C20 = C21A-C22A =
 C22-C21 = C51-C46 = C47-C46 = C48-C47 = C49-C48 = C50-C49 = C51-C50 = C51A-
 C50A = C49A-C50A = C49A-C48A = C48A-C47A = C47A-C46A = C51A-C46A
 1.39 with sigma of 0.01
 O1A-C53A = C53-O1
 1.43 with sigma of 0.01
 Cl3A-C52A = Cl2A-C52A
 1.76 with sigma of 0.01
 N2A-C18 = N2-C18
 1.35 with sigma of 0.01
 N2A-C22A = N2-C22
 1.38 with sigma of 0.01
 C17A-C12 = C17-C16 = C16-C15 = C15-C14 = C14-C13 = C16A-C17A = C17-C12 = C15A-
 C16A = C15A-C14A = C14A-C13A = C13A-C12 = C13-C12
 1.39 with sigma of 0.01
 Cl3A-Cl2A
 2.8 with sigma of 0.02
3. Uiso/Uaniso restraints and constraints
O1A \\sim C53A \\sim O1 \\sim C53: within 1.7A with sigma of 0.01 and sigma for
terminal atoms of 0.02 within 1.7A
C46 \\sim C47 \\sim C48 \\sim C49 \\sim C50 \\sim C51 \\sim C46A \\sim C47A
\\sim C48A \\sim C49A \\sim C50A \\sim C51A: within 1.7A with sigma of 0.02 and
sigma for terminal atoms of 0.04 within 1.7A
C18 \\sim N2 \\sim C19 \\sim C20 \\sim C21 \\sim C22 \\sim N2A \\sim C19A \\sim
C20A \\sim C21A \\sim C22A: within 1.7A with sigma of 0.01 and sigma for
terminal atoms of 0.02 within 1.7A
C12 \\sim C13 \\sim C14 \\sim C15 \\sim C16 \\sim C17 \\sim C13A \\sim C14A
\\sim C15A \\sim C16A \\sim C17A: within 1.7A with sigma of 0.02 and sigma for
terminal atoms of 0.04 within 1.7A
Cl2 \\sim Cl3 \\sim C52 \\sim Cl2A \\sim Cl3A \\sim C52A: within 1.9A with
sigma of 0.01 and sigma for terminal atoms of 0.02 within 1.9A
Uanis(C21) \\sim Ueq, Uanis(C21A) \\sim Ueq: with sigma of 0.01 and sigma for
terminal atoms of 0.02
4. Others
 Sof(C46A)=Sof(C47A)=Sof(H47A)=Sof(C48A)=Sof(H48A)=Sof(C49A)=Sof(H49A)=
 Sof(C50A)=Sof(H50A)=Sof(C51A)=Sof(H51A)=1-FVAR(1)
 Sof(C46)=Sof(C47)=Sof(H47)=Sof(C48)=Sof(H48)=Sof(C49)=Sof(H49)=Sof(C50)=
 Sof(H50)=Sof(C51)=Sof(H51)=FVAR(1)
 Sof(N2A)=Sof(C19A)=Sof(H19A)=Sof(C20A)=Sof(H20A)=Sof(C21A)=Sof(H21A)=
 Sof(C22A)=Sof(H22A)=1-FVAR(2)
 Sof(N2)=Sof(C19)=Sof(H19)=Sof(C20)=Sof(H20)=Sof(C21)=Sof(H21)=Sof(C22)=
 Sof(H22)=FVAR(2)
 Sof(C13A)=Sof(H13A)=Sof(C14A)=Sof(H14A)=Sof(C15A)=Sof(H15A)=Sof(C16A)=
 Sof(H16A)=Sof(C17A)=Sof(H17A)=1-FVAR(3)
 Sof(C13)=Sof(H13)=Sof(C14)=Sof(H14)=Sof(C15)=Sof(H15)=Sof(C16)=Sof(H16)=
 Sof(C17)=Sof(H17)=FVAR(3)
 Sof(Cl2A)=Sof(Cl3A)=Sof(C52A)=Sof(H52C)=Sof(H52D)=1-FVAR(4)
 Sof(Cl2)=Sof(Cl3)=Sof(C52)=Sof(H52A)=Sof(H52B)=FVAR(4)
 Fixed Sof: O1A(0.5) H1A(0.5) C53A(0.5) H53A(0.5) H53B(0.5) H53C(0.5) O1(0.5)
 H1(0.5) C53(0.5) H53D(0.5) H53E(0.5) H53F(0.5)
5.a Riding coordinates:
 O1A(H1A), O1(H1)
5.b Secondary CH2 refined with riding coordinates:
 C52(H52A,H52B), C52A(H52C,H52D)
5.c Aromatic/amide H refined with riding coordinates:
 C2(H2), C3(H3), C4(H4), C5(H5), C7(H7), C8(H8), C9(H9), C10(H10), C11(H11),
 C24(H24), C25(H25), C26(H26), C27(H27), C28(H28), C30(H30), C31(H31), C32(H32),
  C33(H33), C34(H34), C36(H36), C37(H37), C38(H38), C39(H39), C41(H41),
 C42(H42), C43(H43), C44(H44), C45(H45), C13(H13), C14(H14), C15(H15), C16(H16),
  C17(H17), C19(H19), C20(H20), C21(H21), C22(H22), C47(H47), C48(H48),
 C49(H49), C50(H50), C51(H51), C13A(H13A), C14A(H14A), C15A(H15A), C16A(H16A),
 C17A(H17A), C19A(H19A), C20A(H20A), C21A(H21A), C22A(H22A), C47A(H47A),
 C48A(H48A), C49A(H49A), C50A(H50A), C51A(H51A)
5.d Idealised Me refined as rotating group:
 C53A(H53A,H53B,H53C), C53(H53D,H53E,H53F)
;
_olex2_submission_special_instructions 'No special instructions were received'
_oxdiff_exptl_absorpt_empirical_details
;
Empirical correction (ABSPACK) includes:
- Absorption correction using spherical harmonics
- Frame scaling
;
_oxdiff_exptl_absorpt_empirical_full_max 1.521
_oxdiff_exptl_absorpt_empirical_full_min 0.495

loop_
_space_group_symop_operation_xyz
'x, y, z'
'-x, -y, -z'

loop_
_atom_site_label
_atom_site_type_symbol
_atom_site_fract_x
_atom_site_fract_y
_atom_site_fract_z
_atom_site_U_iso_or_equiv
_atom_site_adp_type
_atom_site_occupancy
_atom_site_site_symmetry_order
_atom_site_calc_flag
_atom_site_refinement_flags_posn
_atom_site_refinement_flags_adp
_atom_site_refinement_flags_occupancy
_atom_site_disorder_assembly
_atom_site_disorder_group
Ag1 Ag 0.60841(2) 0.45963(2) 0.84057(2) 0.03259(7) Uani 1 1 d . . . . .
Cl1 Cl 0.500000 0.500000 1.000000 0.0381(2) Uani 1 2 d S . P . .
P1 P 0.61861(7) 0.64812(7) 0.77467(5) 0.03213(17) Uani 1 1 d . . . . .
P2 P 0.47484(8) 0.40934(7) 0.78184(5) 0.03529(18) Uani 1 1 d . . . . .
P3 P 0.81165(8) 0.29837(7) 0.83343(6) 0.03781(19) Uani 1 1 d . . . . .
N1 N 0.8188(4) 0.6068(3) 0.8259(3) 0.0783(13) Uani 1 1 d . . . . .
N3 N 0.7341(3) 0.1277(3) 0.8735(2) 0.0493(7) Uani 1 1 d . . . . .
C1 C 0.7635(3) 0.6534(3) 0.7596(3) 0.0458(8) Uani 1 1 d . . . . .
C2 C 0.8174(5) 0.6991(5) 0.6870(3) 0.0743(15) Uani 1 1 d . . . . .
H2 H 0.778955 0.732436 0.641175 0.089 Uiso 1 1 calc R U . . .
C3 C 0.9339(6) 0.6940(6) 0.6836(5) 0.096(2) Uani 1 1 d . . . . .
H3 H 0.974198 0.723868 0.635012 0.115 Uiso 1 1 calc R U . . .
C4 C 0.9854(5) 0.6458(6) 0.7511(6) 0.102(3) Uani 1 1 d . . . . .
H4 H 1.062558 0.641409 0.748499 0.122 Uiso 1 1 calc R U . . .
C5 C 0.9303(5) 0.6046(4) 0.8210(5) 0.089(2) Uani 1 1 d . . . . .
H5 H 0.967698 0.573524 0.867458 0.107 Uiso 1 1 calc R U . . .
C6 C 0.5124(3) 0.7810(3) 0.8245(2) 0.0356(6) Uani 1 1 d . . . . .
C7 C 0.4082(4) 0.7805(3) 0.8753(3) 0.0559(10) Uani 1 1 d . . . . .
H7 H 0.395324 0.710881 0.885156 0.067 Uiso 1 1 calc R U . . .
C8 C 0.3218(5) 0.8804(4) 0.9123(3) 0.0737(15) Uani 1 1 d . . . . .
H8 H 0.248813 0.880273 0.945679 0.088 Uiso 1 1 calc R U . . .
C9 C 0.3426(5) 0.9795(4) 0.9001(3) 0.0710(14) Uani 1 1 d . . . . .
H9 H 0.283751 1.048780 0.924651 0.085 Uiso 1 1 calc R U . . .
C10 C 0.4500(5) 0.9780(4) 0.8519(3) 0.0621(11) Uani 1 1 d . . . . .
H10 H 0.465652 1.045619 0.845589 0.075 Uiso 1 1 calc R U . . .
C11 C 0.5339(4) 0.8803(3) 0.8131(2) 0.0455(8) Uani 1 1 d . . . . .
H11 H 0.606194 0.880977 0.778727 0.055 Uiso 1 1 calc R U . . .
C12 C 0.5927(3) 0.6750(3) 0.6688(2) 0.0436(8) Uani 1 1 d D U . . .
C18 C 0.3790(4) 0.5292(3) 0.7204(2) 0.0459(8) Uani 1 1 d D U . . .
C23 C 0.3724(3) 0.3607(3) 0.8602(2) 0.0363(7) Uani 1 1 d . . . . .
C24 C 0.2605(3) 0.3795(3) 0.8522(3) 0.0503(9) Uani 1 1 d . . . . .
H24 H 0.231551 0.422626 0.804048 0.060 Uiso 1 1 calc R U . . .
C25 C 0.1899(4) 0.3355(4) 0.9143(3) 0.0604(11) Uani 1 1 d . . . . .
H25 H 0.112427 0.349769 0.908717 0.072 Uiso 1 1 calc R U . . .
C26 C 0.2310(4) 0.2722(4) 0.9832(3) 0.0601(11) Uani 1 1 d . . . . .
H26 H 0.182607 0.241843 1.025227 0.072 Uiso 1 1 calc R U . . .
C27 C 0.3428(4) 0.2524(4) 0.9917(3) 0.0613(11) Uani 1 1 d . . . . .
H27 H 0.372201 0.207416 1.039280 0.074 Uiso 1 1 calc R U . . .
C28 C 0.4121(4) 0.2980(4) 0.9310(2) 0.0483(9) Uani 1 1 d . . . . .
H28 H 0.488207 0.286192 0.938066 0.058 Uiso 1 1 calc R U . . .
C29 C 0.5514(3) 0.2917(3) 0.7110(2) 0.0410(7) Uani 1 1 d . . . . .
C30 C 0.6558(4) 0.2866(4) 0.6596(2) 0.0514(9) Uani 1 1 d . . . . .
H30 H 0.683936 0.344341 0.659708 0.062 Uiso 1 1 calc R U . . .
C31 C 0.7206(5) 0.1972(5) 0.6072(3) 0.0685(13) Uani 1 1 d . . . . .
H31 H 0.793497 0.193736 0.571333 0.082 Uiso 1 1 calc R U . . .
C32 C 0.6814(5) 0.1136(4) 0.6061(3) 0.0643(13) Uani 1 1 d . . . . .
H32 H 0.727211 0.051621 0.570438 0.077 Uiso 1 1 calc R U . . .
C33 C 0.5758(5) 0.1199(4) 0.6569(3) 0.0672(13) Uani 1 1 d . . . . .
H33 H 0.548009 0.062055 0.656252 0.081 Uiso 1 1 calc R U . . .
C34 C 0.5081(4) 0.2103(3) 0.7097(2) 0.0518(9) Uani 1 1 d . . . . .
H34 H 0.433725 0.215584 0.744119 0.062 Uiso 1 1 calc R U . . .
C35 C 0.8182(3) 0.1570(3) 0.8180(2) 0.0362(7) Uani 1 1 d . . . . .
C36 C 0.8965(3) 0.0855(3) 0.7556(2) 0.0480(8) Uani 1 1 d . . . . .
H36 H 0.955379 0.106681 0.717425 0.058 Uiso 1 1 calc R U . . .
C37 C 0.8884(4) -0.0170(3) 0.7490(3) 0.0517(9) Uani 1 1 d . . . . .
H37 H 0.941058 -0.066149 0.705820 0.062 Uiso 1 1 calc R U . . .
C38 C 0.8046(4) -0.0474(3) 0.8049(3) 0.0499(9) Uani 1 1 d . . . . .
H38 H 0.798959 -0.118264 0.801533 0.060 Uiso 1 1 calc R U . . .
C39 C 0.7281(4) 0.0263(4) 0.8666(3) 0.0521(9) Uani 1 1 d . . . . .
H39 H 0.669479 0.005356 0.905294 0.063 Uiso 1 1 calc R U . . .
C40 C 0.8740(3) 0.2658(3) 0.9259(2) 0.0387(7) Uani 1 1 d . . . . .
C41 C 0.9665(4) 0.1604(3) 0.9416(3) 0.0582(11) Uani 1 1 d . . . . .
H41 H 1.000746 0.102550 0.902500 0.070 Uiso 1 1 calc R U . . .
C42 C 1.0086(4) 0.1393(4) 1.0133(3) 0.0638(12) Uani 1 1 d . . . . .
H42 H 1.071529 0.066479 1.023479 0.077 Uiso 1 1 calc R U . . .
C43 C 0.9612(3) 0.2215(4) 1.0704(3) 0.0530(9) Uani 1 1 d . . . . .
H43 H 0.991360 0.206181 1.119730 0.064 Uiso 1 1 calc R U . . .
C44 C 0.8696(3) 0.3266(4) 1.0558(3) 0.0522(9) Uani 1 1 d . . . . .
H44 H 0.836309 0.384169 1.095135 0.063 Uiso 1 1 calc R U . . .
C45 C 0.8260(3) 0.3485(3) 0.9841(2) 0.0442(8) Uani 1 1 d . . . . .
H45 H 0.762359 0.421040 0.974509 0.053 Uiso 1 1 calc R U . . .
N2 N 0.3214(17) 0.6245(9) 0.7640(8) 0.056(3) Uani 0.540(9) 1 d D U P A 1
C13 C 0.5256(13) 0.7791(9) 0.6315(10) 0.067(4) Uani 0.616(11) 1 d D U P B 1
H13 H 0.487564 0.847722 0.660959 0.080 Uiso 0.616(11) 1 calc R U P B 1
C14 C 0.5135(13) 0.7835(12) 0.5503(9) 0.070(4) Uani 0.616(11) 1 d D U P B 1
H14 H 0.456774 0.851218 0.527101 0.084 Uiso 0.616(11) 1 calc R U P B 1
C15 C 0.5836(9) 0.6901(8) 0.5042(6) 0.064(2) Uani 0.616(11) 1 d D U P B 1
H15 H 0.578403 0.693909 0.447726 0.077 Uiso 0.616(11) 1 calc R U P B 1
C16 C 0.6618(8) 0.5906(6) 0.5387(4) 0.061(2) Uani 0.616(11) 1 d D U P B 1
H16 H 0.711555 0.526600 0.505417 0.073 Uiso 0.616(11) 1 calc R U P B 1
C17 C 0.6693(7) 0.5817(5) 0.6209(4) 0.0409(15) Uani 0.616(11) 1 d D U P B 1
H17 H 0.725499 0.513523 0.644123 0.049 Uiso 0.616(11) 1 calc R U P B 1
C19 C 0.3961(8) 0.5290(6) 0.6339(4) 0.0503(16) Uani 0.540(9) 1 d D U P A 1
H19 H 0.455527 0.464467 0.604208 0.060 Uiso 0.540(9) 1 calc R U P A 1
C20 C 0.3215(8) 0.6283(6) 0.5935(5) 0.0554(17) Uani 0.540(9) 1 d D U P A 1
H20 H 0.320713 0.630240 0.536290 0.066 Uiso 0.540(9) 1 calc R U P A 1
C21 C 0.2484(9) 0.7242(9) 0.6396(8) 0.053(2) Uani 0.540(9) 1 d D U P A 1
H21 H 0.197513 0.793260 0.613415 0.064 Uiso 0.540(9) 1 calc R U P A 1
C22 C 0.2483(16) 0.7210(13) 0.7228(7) 0.052(2) Uani 0.540(9) 1 d D U P A 1
H22 H 0.196037 0.787824 0.752706 0.063 Uiso 0.540(9) 1 calc R U P A 1
C46 C 0.9186(9) 0.3216(10) 0.7417(6) 0.043(2) Uani 0.640(13) 1 d D U P C 1
C47 C 1.0226(8) 0.3255(8) 0.7483(6) 0.058(2) Uani 0.640(13) 1 d D U P C 1
H47 H 1.043577 0.310135 0.801247 0.070 Uiso 0.640(13) 1 calc R U P C 1
C48 C 1.0971(10) 0.3519(10) 0.6776(6) 0.074(3) Uani 0.640(13) 1 d D U P C 1
H48 H 1.168470 0.354766 0.682283 0.089 Uiso 0.640(13) 1 calc R U P C 1
C49 C 1.0665(9) 0.3736(9) 0.6013(6) 0.076(3) Uani 0.640(13) 1 d D U P C 1
H49 H 1.116534 0.392362 0.552965 0.091 Uiso 0.640(13) 1 calc R U P C 1
C50 C 0.9635(8) 0.3682(10) 0.5943(6) 0.089(3) Uani 0.640(13) 1 d D U P C 1
H50 H 0.943888 0.380553 0.541151 0.107 Uiso 0.640(13) 1 calc R U P C 1
C51 C 0.8891(7) 0.3450(9) 0.6648(4) 0.060(2) Uani 0.640(13) 1 d D U P C 1
H51 H 0.816371 0.345049 0.660210 0.073 Uiso 0.640(13) 1 calc R U P C 1
N2A N 0.3193(17) 0.6376(8) 0.7476(9) 0.043(2) Uani 0.460(9) 1 d D U P A 2
C13A C 0.5085(17) 0.7763(11) 0.6393(14) 0.043(3) Uani 0.384(11) 1 d D U P B 2
H13A H 0.464515 0.838746 0.674742 0.051 Uiso 0.384(11) 1 calc R U P B 2
C14A C 0.485(2) 0.7906(17) 0.5601(13) 0.055(3) Uani 0.384(11) 1 d D U P B 2
H14A H 0.443972 0.866278 0.535915 0.065 Uiso 0.384(11) 1 calc R U P B 2
C15A C 0.5233(15) 0.6942(11) 0.5175(8) 0.066(4) Uani 0.384(11) 1 d D U P B 2
H15A H 0.508762 0.699586 0.463476 0.079 Uiso 0.384(11) 1 calc R U P B 2
C16A C 0.5834(13) 0.5895(11) 0.5572(6) 0.065(3) Uani 0.384(11) 1 d D U P B 2
H16A H 0.607033 0.520176 0.530908 0.078 Uiso 0.384(11) 1 calc R U P B 2
C17A C 0.6109(12) 0.5799(8) 0.6326(5) 0.042(2) Uani 0.384(11) 1 d D U P B 2
H17A H 0.643599 0.504837 0.660418 0.051 Uiso 0.384(11) 1 calc R U P B 2
C19A C 0.3344(9) 0.5115(8) 0.6565(5) 0.055(2) Uani 0.460(9) 1 d D U P A 2
H19A H 0.356763 0.433944 0.643793 0.067 Uiso 0.460(9) 1 calc R U P A 2
C20A C 0.2589(10) 0.6037(8) 0.6118(6) 0.064(2) Uani 0.460(9) 1 d D U P A 2
H20A H 0.233569 0.589280 0.567699 0.077 Uiso 0.460(9) 1 calc R U P A 2
C21A C 0.2218(11) 0.7155(11) 0.6322(10) 0.060(3) Uani 0.460(9) 1 d D U P A 2
H21A H 0.178216 0.780362 0.598639 0.072 Uiso 0.460(9) 1 calc R U P A 2
C22A C 0.2490(17) 0.7314(15) 0.7022(9) 0.051(2) Uani 0.460(9) 1 d D U P A 2
H22A H 0.219243 0.807818 0.719729 0.061 Uiso 0.460(9) 1 calc R U P A 2
C46A C 0.9391(18) 0.321(2) 0.7571(12) 0.051(4) Uani 0.360(13) 1 d D U P C 2
C47A C 1.0547(14) 0.272(2) 0.7687(11) 0.075(4) Uani 0.360(13) 1 d D U P C 2
H47A H 1.077331 0.221780 0.816618 0.089 Uiso 0.360(13) 1 calc R U P C 2
C48A C 1.1357(16) 0.3005(18) 0.7050(10) 0.077(4) Uani 0.360(13) 1 d D U P C 2
H48A H 1.216009 0.271886 0.710545 0.092 Uiso 0.360(13) 1 calc R U P C 2
C49A C 1.1032(15) 0.3693(17) 0.6342(13) 0.074(4) Uani 0.360(13) 1 d D U P C 2
H49A H 1.161217 0.388016 0.592875 0.088 Uiso 0.360(13) 1 calc R U P C 2
C50A C 0.9883(13) 0.4118(14) 0.6217(9) 0.076(4) Uani 0.360(13) 1 d D U P C 2
H50A H 0.967315 0.455699 0.571514 0.091 Uiso 0.360(13) 1 calc R U P C 2
C51A C 0.9045(12) 0.3877(12) 0.6858(8) 0.057(3) Uani 0.360(13) 1 d D U P C 2
H51A H 0.823959 0.417110 0.680563 0.068 Uiso 0.360(13) 1 calc R U P C 2
Cl2 Cl 1.2415(2) 0.02395(19) 0.71529(18) 0.1221(10) Uani 0.852(5) 1 d . U P D 1
Cl3 Cl 1.3071(2) 0.10098(18) 0.53941(16) 0.1095(9) Uani 0.852(5) 1 d . U P D 1
C52 C 1.1955(10) 0.0662(9) 0.6104(6) 0.122(3) Uani 0.852(5) 1 d . U P D 1
H52A H 1.188395 0.000509 0.591794 0.146 Uiso 0.852(5) 1 calc R U P D 1
H52B H 1.117611 0.134283 0.614567 0.146 Uiso 0.852(5) 1 calc R U P D 1
Cl2A Cl 1.216(2) 0.1464(15) 0.4991(11) 0.170(7) Uani 0.148(5) 1 d D U P D 2
Cl3A Cl 1.2219(16) 0.0126(16) 0.6504(13) 0.134(5) Uani 0.148(5) 1 d D U P D 2
C52A C 1.301(4) 0.011(3) 0.5463(18) 0.138(7) Uani 0.148(5) 1 d D U P D 2
H52C H 1.307028 -0.054411 0.518747 0.165 Uiso 0.148(5) 1 calc R U P D 2
H52D H 1.382591 0.003989 0.543563 0.165 Uiso 0.148(5) 1 calc R U P D 2
O1A O 1.0435(9) -0.0569(9) 0.5486(6) 0.072(2) Uani 0.5 1 d D U P E -2
H1A H 1.051965 -0.086617 0.595766 0.108 Uiso 0.5 1 d R U P E -2
C53A C 0.9918(12) -0.1138(11) 0.5137(8) 0.111(5) Uani 0.5 1 d D U P E -2
H53A H 0.920291 -0.115591 0.553225 0.167 Uiso 0.5 1 calc R U P E -2
H53B H 1.049661 -0.193700 0.502628 0.167 Uiso 0.5 1 calc R U P E -2
H53C H 0.970158 -0.070723 0.461269 0.167 Uiso 0.5 1 calc R U P E -2
O1 O 0.9972(19) -0.0267(14) 0.5008(14) 0.105(5) Uani 0.5 1 d D U P F -1
H1 H 0.993391 -0.090762 0.520014 0.157 Uiso 0.5 1 d R U P F -1
C53 C 1.0604(14) -0.0021(18) 0.5474(10) 0.086(4) Uani 0.5 1 d D U P F -1
H53D H 1.144600 -0.055967 0.534953 0.129 Uiso 0.5 1 calc R U P F -1
H53E H 1.027316 -0.011453 0.607209 0.129 Uiso 0.5 1 calc R U P F -1
H53F H 1.053093 0.078308 0.532635 0.129 Uiso 0.5 1 calc R U P F -1

loop_
_atom_site_aniso_label
_atom_site_aniso_U_11
_atom_site_aniso_U_22
_atom_site_aniso_U_33
_atom_site_aniso_U_23
_atom_site_aniso_U_13
_atom_site_aniso_U_12
Ag1 0.03951(13) 0.02668(12) 0.03041(12) -0.00253(8) -0.00448(9) -0.01390(9)
Cl1 0.0427(6) 0.0389(6) 0.0266(5) -0.0054(4) 0.0000(4) -0.0140(5)
P1 0.0382(4) 0.0281(4) 0.0325(4) -0.0009(3) -0.0066(3) -0.0166(3)
P2 0.0487(5) 0.0295(4) 0.0299(4) -0.0020(3) -0.0119(3) -0.0159(3)
P3 0.0357(4) 0.0293(4) 0.0431(5) -0.0068(3) 0.0003(3) -0.0117(3)
N1 0.062(2) 0.045(2) 0.137(4) -0.023(2) -0.042(3) -0.0133(18)
N3 0.0446(17) 0.0440(17) 0.0576(19) -0.0129(14) -0.0045(14) -0.0165(14)
C1 0.0410(18) 0.0367(18) 0.064(2) -0.0166(16) -0.0004(16) -0.0211(15)
C2 0.085(3) 0.091(4) 0.070(3) -0.033(3) 0.019(2) -0.066(3)
C3 0.089(4) 0.106(5) 0.109(5) -0.060(4) 0.045(4) -0.071(4)
C4 0.048(3) 0.086(4) 0.176(8) -0.074(5) 0.003(4) -0.023(3)
C5 0.054(3) 0.049(3) 0.172(7) -0.034(3) -0.042(4) -0.007(2)
C6 0.0449(17) 0.0271(14) 0.0348(15) -0.0009(12) -0.0084(13) -0.0153(13)
C7 0.063(2) 0.0338(18) 0.058(2) -0.0074(16) 0.0131(19) -0.0216(17)
C8 0.078(3) 0.043(2) 0.071(3) -0.012(2) 0.027(2) -0.021(2)
C9 0.094(4) 0.034(2) 0.060(3) -0.0142(18) 0.009(2) -0.013(2)
C10 0.091(3) 0.0345(19) 0.069(3) -0.0017(18) -0.024(2) -0.030(2)
C11 0.056(2) 0.0347(17) 0.054(2) -0.0002(15) -0.0145(17) -0.0256(16)
C12 0.055(2) 0.0395(18) 0.0363(17) 0.0025(14) -0.0089(14) -0.0213(16)
C18 0.061(2) 0.0354(17) 0.0401(17) 0.0025(13) -0.0186(15) -0.0165(15)
C23 0.0437(17) 0.0325(16) 0.0373(16) -0.0065(12) -0.0109(13) -0.0169(13)
C24 0.048(2) 0.042(2) 0.067(2) -0.0011(17) -0.0259(18) -0.0168(16)
C25 0.043(2) 0.054(2) 0.091(3) -0.013(2) -0.015(2) -0.0222(18)
C26 0.065(3) 0.063(3) 0.063(3) -0.010(2) 0.000(2) -0.041(2)
C27 0.075(3) 0.077(3) 0.052(2) 0.014(2) -0.021(2) -0.052(3)
C28 0.051(2) 0.060(2) 0.0453(19) 0.0083(17) -0.0175(16) -0.0336(18)
C29 0.057(2) 0.0321(16) 0.0320(16) -0.0026(12) -0.0179(14) -0.0119(15)
C30 0.064(2) 0.052(2) 0.0390(19) -0.0113(16) -0.0093(17) -0.0219(19)
C31 0.073(3) 0.076(3) 0.046(2) -0.018(2) -0.012(2) -0.016(2)
C32 0.084(3) 0.044(2) 0.047(2) -0.0136(18) -0.026(2) 0.001(2)
C33 0.110(4) 0.045(2) 0.055(2) -0.0082(19) -0.028(3) -0.032(2)
C34 0.076(3) 0.046(2) 0.0402(19) -0.0075(16) -0.0152(18) -0.029(2)
C35 0.0340(15) 0.0296(15) 0.0426(17) -0.0045(13) -0.0078(13) -0.0103(12)
C36 0.048(2) 0.0378(18) 0.050(2) -0.0101(15) 0.0015(16) -0.0145(15)
C37 0.058(2) 0.0383(19) 0.052(2) -0.0152(16) -0.0102(18) -0.0099(17)
C38 0.053(2) 0.0374(18) 0.066(2) -0.0075(17) -0.0241(19) -0.0165(16)
C39 0.046(2) 0.049(2) 0.065(2) -0.0085(18) -0.0102(18) -0.0225(17)
C40 0.0303(15) 0.0296(15) 0.056(2) -0.0083(14) -0.0072(13) -0.0108(12)
C41 0.045(2) 0.0341(18) 0.096(3) -0.020(2) -0.031(2) -0.0014(15)
C42 0.052(2) 0.037(2) 0.104(4) -0.007(2) -0.036(2) -0.0068(17)
C43 0.0424(19) 0.055(2) 0.068(3) -0.0004(19) -0.0215(18) -0.0216(17)
C44 0.0425(19) 0.051(2) 0.057(2) -0.0149(18) -0.0102(17) -0.0101(16)
C45 0.0360(17) 0.0350(17) 0.054(2) -0.0099(15) -0.0057(15) -0.0071(14)
N2 0.053(3) 0.048(3) 0.058(5) 0.008(3) -0.013(4) -0.015(3)
C13 0.072(6) 0.050(5) 0.047(5) 0.004(4) -0.006(5) -0.004(5)
C14 0.069(7) 0.073(5) 0.051(5) 0.011(4) -0.020(5) -0.015(5)
C15 0.075(5) 0.083(5) 0.049(4) -0.005(3) -0.018(4) -0.043(4)
C16 0.075(5) 0.060(4) 0.060(4) -0.014(3) -0.008(4) -0.039(4)
C17 0.054(4) 0.037(3) 0.040(3) -0.005(2) -0.008(3) -0.026(3)
C19 0.071(4) 0.040(3) 0.048(3) 0.003(2) -0.023(3) -0.026(3)
C20 0.078(4) 0.045(3) 0.051(3) 0.012(3) -0.031(3) -0.028(3)
C21 0.060(4) 0.045(3) 0.065(4) 0.013(3) -0.030(3) -0.026(3)
C22 0.052(3) 0.044(3) 0.060(4) 0.012(4) -0.015(4) -0.023(3)
C46 0.042(4) 0.029(3) 0.050(4) -0.006(3) 0.002(3) -0.013(3)
C47 0.055(5) 0.060(5) 0.063(5) -0.020(4) 0.007(3) -0.032(4)
C48 0.081(6) 0.074(6) 0.069(6) -0.008(5) 0.017(5) -0.052(4)
C49 0.076(6) 0.064(4) 0.070(6) -0.002(4) 0.023(4) -0.035(4)
C50 0.093(6) 0.082(6) 0.064(5) 0.004(4) 0.005(4) -0.027(5)
C51 0.059(4) 0.067(5) 0.051(4) 0.004(3) -0.002(3) -0.031(3)
N2A 0.046(3) 0.040(3) 0.051(5) 0.002(4) -0.018(4) -0.023(3)
C13A 0.057(6) 0.055(6) 0.034(6) 0.006(5) -0.011(5) -0.042(5)
C14A 0.074(8) 0.062(6) 0.038(6) 0.004(5) -0.012(6) -0.041(5)
C15A 0.076(8) 0.075(7) 0.038(5) -0.010(5) -0.013(6) -0.021(7)
C16A 0.071(7) 0.076(6) 0.042(5) -0.019(5) -0.009(5) -0.020(5)
C17A 0.053(6) 0.049(5) 0.028(4) -0.012(3) -0.002(4) -0.024(4)
C19A 0.060(4) 0.050(4) 0.046(4) 0.001(3) -0.022(3) -0.009(3)
C20A 0.062(4) 0.065(4) 0.050(4) 0.008(3) -0.025(3) -0.009(3)
C21A 0.056(4) 0.056(4) 0.060(4) 0.018(3) -0.025(3) -0.016(3)
C22A 0.049(3) 0.041(4) 0.062(5) 0.011(4) -0.013(4) -0.022(3)
C46A 0.050(8) 0.059(7) 0.054(7) -0.029(6) 0.011(6) -0.033(6)
C47A 0.053(7) 0.109(10) 0.072(8) -0.033(8) 0.007(6) -0.043(8)
C48A 0.071(7) 0.092(9) 0.081(8) -0.020(7) 0.003(6) -0.052(7)
C49A 0.080(8) 0.079(7) 0.069(9) -0.012(8) 0.010(8) -0.050(6)
C50A 0.086(7) 0.071(7) 0.057(7) -0.001(6) 0.022(6) -0.043(6)
C51A 0.068(6) 0.045(6) 0.051(6) -0.006(5) 0.013(5) -0.030(5)
Cl2 0.1106(16) 0.0734(12) 0.125(2) 0.0067(12) -0.0094(14) 0.0008(11)
Cl3 0.1069(16) 0.0645(11) 0.1298(18) -0.0171(11) 0.0311(13) -0.0380(11)
C52 0.134(6) 0.084(5) 0.121(6) 0.008(4) 0.024(5) -0.053(5)
Cl2A 0.181(12) 0.107(9) 0.154(11) -0.018(8) 0.024(10) -0.028(9)
Cl3A 0.110(8) 0.116(9) 0.175(11) -0.028(9) -0.014(9) -0.048(7)
C52A 0.140(9) 0.093(9) 0.142(9) -0.003(8) 0.018(8) -0.042(8)
O1A 0.067(5) 0.091(7) 0.047(4) 0.016(4) -0.033(3) -0.018(4)
C53A 0.077(7) 0.086(8) 0.117(9) 0.057(7) -0.003(6) -0.017(6)
O1 0.061(4) 0.136(13) 0.081(5) -0.011(9) 0.005(4) -0.017(9)
C53 0.058(6) 0.137(13) 0.065(6) -0.006(8) -0.034(5) -0.030(8)

loop_
_atom_type_symbol
_atom_type_description
_atom_type_scat_dispersion_real
_atom_type_scat_dispersion_imag
_atom_type_scat_source
C C 0.0033 0.0016 'International Tables Vol C Tables 4.2.6.8 and 6.1.1.4'
H H 0.0000 0.0000 'International Tables Vol C Tables 4.2.6.8 and 6.1.1.4'
Ag Ag -0.8971 1.1015 'International Tables Vol C Tables 4.2.6.8 and 6.1.1.4'
Cl Cl 0.1484 0.1585 'International Tables Vol C Tables 4.2.6.8 and 6.1.1.4'
N N 0.0061 0.0033 'International Tables Vol C Tables 4.2.6.8 and 6.1.1.4'
O O 0.0106 0.0060 'International Tables Vol C Tables 4.2.6.8 and 6.1.1.4'
P P 0.1023 0.0942 'International Tables Vol C Tables 4.2.6.8 and 6.1.1.4'

loop_
_geom_angle_atom_site_label_1
_geom_angle_atom_site_label_2
_geom_angle_atom_site_label_3
_geom_angle
_geom_angle_site_symmetry_1
_geom_angle_site_symmetry_3
_geom_angle_publ_flag
P1 Ag1 Cl1 104.98(2) . . ?
P1 Ag1 P2 111.92(3) . . ?
P2 Ag1 Cl1 105.52(2) . . ?
P3 Ag1 Cl1 109.88(2) . . ?
P3 Ag1 P1 111.50(3) . . ?
P3 Ag1 P2 112.57(3) . . ?
Ag1 Cl1 Ag1 179.999(10) 2_667 . ?
C1 P1 Ag1 115.25(13) . . ?
C6 P1 Ag1 117.74(11) . . ?
C6 P1 C1 104.67(16) . . ?
C6 P1 C12 104.08(15) . . ?
C12 P1 Ag1 110.47(11) . . ?
C12 P1 C1 103.09(18) . . ?
C18 P2 Ag1 114.77(12) . . ?
C18 P2 C29 103.30(15) . . ?
C23 P2 Ag1 114.30(11) . . ?
C23 P2 C18 104.31(17) . . ?
C23 P2 C29 103.31(16) . . ?
C29 P2 Ag1 115.36(12) . . ?
C35 P3 Ag1 113.27(11) . . ?
C35 P3 C46 102.6(4) . . ?
C35 P3 C46A 107.9(8) . . ?
C40 P3 Ag1 116.39(11) . . ?
C40 P3 C35 102.46(15) . . ?
C40 P3 C46 109.3(3) . . ?
C40 P3 C46A 96.9(5) . . ?
C46 P3 Ag1 111.6(3) . . ?
C46A P3 Ag1 117.7(6) . . ?
C1 N1 C5 120.1(5) . . ?
C39 N3 C35 118.6(3) . . ?
N1 C1 P1 115.0(3) . . ?
N1 C1 C2 120.8(4) . . ?
C2 C1 P1 124.1(4) . . ?
C1 C2 H2 121.1 . . ?
C1 C2 C3 117.7(6) . . ?
C3 C2 H2 121.1 . . ?
C2 C3 H3 120.5 . . ?
C4 C3 C2 119.1(6) . . ?
C4 C3 H3 120.5 . . ?
C3 C4 H4 119.0 . . ?
C5 C4 C3 121.9(6) . . ?
C5 C4 H4 119.0 . . ?
N1 C5 H5 119.8 . . ?
C4 C5 N1 120.4(6) . . ?
C4 C5 H5 119.8 . . ?
C7 C6 P1 118.0(3) . . ?
C7 C6 C11 119.9(3) . . ?
C11 C6 P1 122.1(3) . . ?
C6 C7 H7 119.7 . . ?
C6 C7 C8 120.7(4) . . ?
C8 C7 H7 119.7 . . ?
C7 C8 H8 120.3 . . ?
C9 C8 C7 119.4(4) . . ?
C9 C8 H8 120.3 . . ?
C8 C9 H9 120.2 . . ?
C8 C9 C10 119.6(4) . . ?
C10 C9 H9 120.2 . . ?
C9 C10 H10 119.5 . . ?
C11 C10 C9 121.0(4) . . ?
C11 C10 H10 119.5 . . ?
C6 C11 H11 120.3 . . ?
C10 C11 C6 119.4(4) . . ?
C10 C11 H11 120.3 . . ?
C13 C12 P1 127.1(7) . . ?
C13 C12 C17 120.0(8) . . ?
C17 C12 P1 111.7(3) . . ?
C13A C12 P1 124.3(9) . . ?
C17A C12 P1 115.7(4) . . ?
C17A C12 C13A 112.6(10) . . ?
N2 C18 P2 109.6(7) . . ?
N2 C18 C19 125.3(7) . . ?
C19 C18 P2 122.0(4) . . ?
N2A C18 P2 121.0(7) . . ?
N2A C18 C19A 113.4(8) . . ?
C19A C18 P2 123.1(4) . . ?
C24 C23 P2 124.4(3) . . ?
C24 C23 C28 118.7(3) . . ?
C28 C23 P2 117.0(3) . . ?
C23 C24 H24 119.9 . . ?
C23 C24 C25 120.3(4) . . ?
C25 C24 H24 119.9 . . ?
C24 C25 H25 119.8 . . ?
C26 C25 C24 120.4(4) . . ?
C26 C25 H25 119.8 . . ?
C25 C26 H26 120.1 . . ?
C25 C26 C27 119.8(4) . . ?
C27 C26 H26 120.1 . . ?
C26 C27 H27 120.1 . . ?
C26 C27 C28 119.9(4) . . ?
C28 C27 H27 120.1 . . ?
C23 C28 H28 119.6 . . ?
C27 C28 C23 120.9(4) . . ?
C27 C28 H28 119.6 . . ?
C30 C29 P2 116.7(3) . . ?
C30 C29 C34 120.7(3) . . ?
C34 C29 P2 122.6(3) . . ?
C29 C30 H30 120.2 . . ?
C29 C30 C31 119.7(4) . . ?
C31 C30 H30 120.2 . . ?
C30 C31 H31 119.5 . . ?
C32 C31 C30 120.9(5) . . ?
C32 C31 H31 119.5 . . ?
C31 C32 H32 120.4 . . ?
C33 C32 C31 119.3(4) . . ?
C33 C32 H32 120.4 . . ?
C32 C33 H33 119.6 . . ?
C32 C33 C34 120.8(4) . . ?
C34 C33 H33 119.6 . . ?
C29 C34 C33 118.6(4) . . ?
C29 C34 H34 120.7 . . ?
C33 C34 H34 120.7 . . ?
N3 C35 P3 113.4(2) . . ?
N3 C35 C36 121.1(3) . . ?
C36 C35 P3 125.5(3) . . ?
C35 C36 H36 120.3 . . ?
C37 C36 C35 119.5(4) . . ?
C37 C36 H36 120.3 . . ?
C36 C37 H37 120.1 . . ?
C38 C37 C36 119.8(4) . . ?
C38 C37 H37 120.1 . . ?
C37 C38 H38 120.5 . . ?
C37 C38 C39 119.0(4) . . ?
C39 C38 H38 120.5 . . ?
N3 C39 C38 122.0(4) . . ?
N3 C39 H39 119.0 . . ?
C38 C39 H39 119.0 . . ?
C41 C40 P3 122.7(3) . . ?
C45 C40 P3 118.8(3) . . ?
C45 C40 C41 118.5(4) . . ?
C40 C41 H41 119.8 . . ?
C42 C41 C40 120.4(4) . . ?
C42 C41 H41 119.8 . . ?
C41 C42 H42 119.5 . . ?
C43 C42 C41 120.9(4) . . ?
C43 C42 H42 119.5 . . ?
C42 C43 H43 120.3 . . ?
C42 C43 C44 119.5(4) . . ?
C44 C43 H43 120.3 . . ?
C43 C44 H44 120.0 . . ?
C43 C44 C45 120.0(4) . . ?
C45 C44 H44 120.0 . . ?
C40 C45 H45 119.7 . . ?
C44 C45 C40 120.7(3) . . ?
C44 C45 H45 119.7 . . ?
C18 N2 C22 114.4(12) . . ?
C12 C13 H13 120.2 . . ?
C12 C13 C14 119.5(13) . . ?
C14 C13 H13 120.2 . . ?
C13 C14 H14 120.3 . . ?
C15 C14 C13 119.4(13) . . ?
C15 C14 H14 120.3 . . ?
C14 C15 H15 119.8 . . ?
C14 C15 C16 120.3(9) . . ?
C16 C15 H15 119.8 . . ?
C15 C16 H16 119.5 . . ?
C15 C16 C17 121.1(7) . . ?
C17 C16 H16 119.5 . . ?
C12 C17 H17 120.9 . . ?
C16 C17 C12 118.2(6) . . ?
C16 C17 H17 120.9 . . ?
C18 C19 H19 121.7 . . ?
C20 C19 C18 116.6(6) . . ?
C20 C19 H19 121.7 . . ?
C19 C20 H20 121.1 . . ?
C21 C20 C19 117.7(8) . . ?
C21 C20 H20 121.1 . . ?
C20 C21 H21 119.4 . . ?
C22 C21 C20 121.2(11) . . ?
C22 C21 H21 119.4 . . ?
N2 C22 C21 122.3(13) . . ?
N2 C22 H22 118.9 . . ?
C21 C22 H22 118.9 . . ?
C47 C46 P3 122.3(6) . . ?
C51 C46 P3 118.4(7) . . ?
C51 C46 C47 119.1(9) . . ?
C46 C47 H47 119.8 . . ?
C46 C47 C48 120.4(9) . . ?
C48 C47 H47 119.8 . . ?
C47 C48 H48 120.2 . . ?
C49 C48 C47 119.5(9) . . ?
C49 C48 H48 120.2 . . ?
C48 C49 H49 119.9 . . ?
C48 C49 C50 120.2(8) . . ?
C50 C49 H49 119.9 . . ?
C49 C50 H50 120.1 . . ?
C51 C50 C49 119.7(9) . . ?
C51 C50 H50 120.1 . . ?
C46 C51 C50 121.0(8) . . ?
C46 C51 H51 119.5 . . ?
C50 C51 H51 119.5 . . ?
C18 N2A C22A 123.0(13) . . ?
C12 C13A H13A 118.6 . . ?
C12 C13A C14A 122.7(18) . . ?
C14A C13A H13A 118.6 . . ?
C13A C14A H14A 120.5 . . ?
C15A C14A C13A 118.9(19) . . ?
C15A C14A H14A 120.5 . . ?
C14A C15A H15A 121.9 . . ?
C14A C15A C16A 116.1(14) . . ?
C16A C15A H15A 121.9 . . ?
C15A C16A H16A 118.5 . . ?
C17A C16A C15A 123.0(11) . . ?
C17A C16A H16A 118.5 . . ?
C12 C17A C16A 121.6(9) . . ?
C12 C17A H17A 119.2 . . ?
C16A C17A H17A 119.2 . . ?
C18 C19A H19A 118.8 . . ?
C20A C19A C18 122.3(8) . . ?
C20A C19A H19A 118.8 . . ?
C19A C20A H20A 120.4 . . ?
C21A C20A C19A 119.3(10) . . ?
C21A C20A H20A 120.4 . . ?
C20A C21A H21A 120.9 . . ?
C20A C21A C22A 118.3(14) . . ?
C22A C21A H21A 120.9 . . ?
N2A C22A H22A 119.6 . . ?
C21A C22A N2A 120.8(16) . . ?
C21A C22A H22A 119.6 . . ?
C47A C46A P3 124.1(12) . . ?
C47A C46A C51A 124.0(19) . . ?
C51A C46A P3 111.9(11) . . ?
C46A C47A H47A 122.5 . . ?
C46A C47A C48A 115.0(18) . . ?
C48A C47A H47A 122.5 . . ?
C47A C48A H48A 118.9 . . ?
C49A C48A C47A 122.2(17) . . ?
C49A C48A H48A 118.9 . . ?
C48A C49A H49A 119.2 . . ?
C48A C49A C50A 121.7(16) . . ?
C50A C49A H49A 119.2 . . ?
C49A C50A H50A 121.4 . . ?
C49A C50A C51A 117.3(14) . . ?
C51A C50A H50A 121.4 . . ?
C46A C51A C50A 119.7(16) . . ?
C46A C51A H51A 120.1 . . ?
C50A C51A H51A 120.1 . . ?
Cl2 C52 H52A 110.4 . . ?
Cl2 C52 H52B 110.4 . . ?
Cl3 C52 Cl2 106.7(7) . . ?
Cl3 C52 H52A 110.4 . . ?
Cl3 C52 H52B 110.4 . . ?
H52A C52 H52B 108.6 . . ?
Cl2A C52A H52C 110.9 . . ?
Cl2A C52A H52D 111.0 . . ?
Cl3A C52A Cl2A 104.0(11) . . ?
Cl3A C52A H52C 111.0 . . ?
Cl3A C52A H52D 111.0 . . ?
H52C C52A H52D 109.0 . . ?
C53A O1A H1A 109.5 . . ?
O1A C53A H53A 109.5 . . ?
O1A C53A H53B 109.5 . . ?
O1A C53A H53C 109.5 . . ?
H53A C53A H53B 109.5 . . ?
H53A C53A H53C 109.5 . . ?
H53B C53A H53C 109.5 . . ?
C53 O1 H1 108.6 . . ?
O1 C53 H53D 109.5 . . ?
O1 C53 H53E 109.5 . . ?
O1 C53 H53F 109.5 . . ?
H53D C53 H53E 109.5 . . ?
H53D C53 H53F 109.5 . . ?
H53E C53 H53F 109.5 . . ?

loop_
_geom_bond_atom_site_label_1
_geom_bond_atom_site_label_2
_geom_bond_distance
_geom_bond_site_symmetry_2
_geom_bond_publ_flag
Ag1 Cl1 2.6738(3) . ?
Ag1 P1 2.5010(8) . ?
Ag1 P2 2.5131(9) . ?
Ag1 P3 2.5001(9) . ?
P1 C1 1.826(4) . ?
P1 C6 1.820(3) . ?
P1 C12 1.822(3) . ?
P2 C18 1.830(4) . ?
P2 C23 1.818(3) . ?
P2 C29 1.830(3) . ?
P3 C35 1.831(3) . ?
P3 C40 1.817(4) . ?
P3 C46 1.834(10) . ?
P3 C46A 1.88(2) . ?
N1 C1 1.369(6) . ?
N1 C5 1.389(7) . ?
N3 C35 1.357(5) . ?
N3 C39 1.355(5) . ?
C1 C2 1.388(6) . ?
C2 H2 0.9500 . ?
C2 C3 1.445(8) . ?
C3 H3 0.9500 . ?
C3 C4 1.363(10) . ?
C4 H4 0.9500 . ?
C4 C5 1.338(10) . ?
C5 H5 0.9500 . ?
C6 C7 1.375(5) . ?
C6 C11 1.380(5) . ?
C7 H7 0.9500 . ?
C7 C8 1.386(6) . ?
C8 H8 0.9500 . ?
C8 C9 1.372(7) . ?
C9 H9 0.9500 . ?
C9 C10 1.385(7) . ?
C10 H10 0.9500 . ?
C10 C11 1.371(6) . ?
C11 H11 0.9500 . ?
C12 C13 1.371(8) . ?
C12 C17 1.389(6) . ?
C12 C13A 1.381(9) . ?
C12 C17A 1.354(8) . ?
C18 N2 1.343(8) . ?
C18 C19 1.398(7) . ?
C18 N2A 1.351(8) . ?
C18 C19A 1.423(7) . ?
C23 C24 1.378(5) . ?
C23 C28 1.382(5) . ?
C24 H24 0.9500 . ?
C24 C25 1.390(6) . ?
C25 H25 0.9500 . ?
C25 C26 1.363(7) . ?
C26 H26 0.9500 . ?
C26 C27 1.377(6) . ?
C27 H27 0.9500 . ?
C27 C28 1.380(5) . ?
C28 H28 0.9500 . ?
C29 C30 1.361(6) . ?
C29 C34 1.376(5) . ?
C30 H30 0.9500 . ?
C30 C31 1.379(6) . ?
C31 H31 0.9500 . ?
C31 C32 1.365(7) . ?
C32 H32 0.9500 . ?
C32 C33 1.364(7) . ?
C33 H33 0.9500 . ?
C33 C34 1.396(6) . ?
C34 H34 0.9500 . ?
C35 C36 1.382(5) . ?
C36 H36 0.9500 . ?
C36 C37 1.381(5) . ?
C37 H37 0.9500 . ?
C37 C38 1.365(6) . ?
C38 H38 0.9500 . ?
C38 C39 1.382(6) . ?
C39 H39 0.9500 . ?
C40 C41 1.387(5) . ?
C40 C45 1.384(5) . ?
C41 H41 0.9500 . ?
C41 C42 1.370(6) . ?
C42 H42 0.9500 . ?
C42 C43 1.369(6) . ?
C43 H43 0.9500 . ?
C43 C44 1.375(6) . ?
C44 H44 0.9500 . ?
C44 C45 1.381(6) . ?
C45 H45 0.9500 . ?
N2 C22 1.375(8) . ?
C13 H13 0.9500 . ?
C13 C14 1.388(8) . ?
C14 H14 0.9500 . ?
C14 C15 1.360(8) . ?
C15 H15 0.9500 . ?
C15 C16 1.370(8) . ?
C16 H16 0.9500 . ?
C16 C17 1.377(7) . ?
C17 H17 0.9500 . ?
C19 H19 0.9500 . ?
C19 C20 1.396(7) . ?
C20 H20 0.9500 . ?
C20 C21 1.387(8) . ?
C21 H21 0.9500 . ?
C21 C22 1.376(8) . ?
C22 H22 0.9500 . ?
C46 C47 1.381(8) . ?
C46 C51 1.374(8) . ?
C47 H47 0.9500 . ?
C47 C48 1.394(8) . ?
C48 H48 0.9500 . ?
C48 C49 1.373(9) . ?
C49 H49 0.9500 . ?
C49 C50 1.379(9) . ?
C50 H50 0.9500 . ?
C50 C51 1.376(7) . ?
C51 H51 0.9500 . ?
N2A C22A 1.380(9) . ?
C13A H13A 0.9500 . ?
C13A C14A 1.389(9) . ?
C14A H14A 0.9500 . ?
C14A C15A 1.366(9) . ?
C15A H15A 0.9500 . ?
C15A C16A 1.367(9) . ?
C16A H16A 0.9500 . ?
C16A C17A 1.360(8) . ?
C17A H17A 0.9500 . ?
C19A H19A 0.9500 . ?
C19A C20A 1.394(8) . ?
C20A H20A 0.9500 . ?
C20A C21A 1.370(9) . ?
C21A H21A 0.9500 . ?
C21A C22A 1.371(9) . ?
C22A H22A 0.9500 . ?
C46A C47A 1.380(10) . ?
C46A C51A 1.385(10) . ?
C47A H47A 0.9500 . ?
C47A C48A 1.392(9) . ?
C48A H48A 0.9500 . ?
C48A C49A 1.379(10) . ?
C49A H49A 0.9500 . ?
C49A C50A 1.382(10) . ?
C50A H50A 0.9500 . ?
C50A C51A 1.391(9) . ?
C51A H51A 0.9500 . ?
Cl2 C52 1.900(12) . ?
Cl3 C52 1.758(9) . ?
C52 H52A 0.9900 . ?
C52 H52B 0.9900 . ?
Cl2A C52A 1.763(10) . ?
Cl3A C52A 1.760(10) . ?
C52A H52C 0.9900 . ?
C52A H52D 0.9900 . ?
O1A H1A 0.8200 . ?
O1A C53A 1.439(9) . ?
C53A H53A 0.9800 . ?
C53A H53B 0.9800 . ?
C53A H53C 0.9800 . ?
O1 H1 0.8400 . ?
O1 C53 1.409(10) . ?
C53 H53D 0.9800 . ?
C53 H53E 0.9800 . ?
C53 H53F 0.9800 . ?

loop_
_geom_torsion_atom_site_label_1
_geom_torsion_atom_site_label_2
_geom_torsion_atom_site_label_3
_geom_torsion_atom_site_label_4
_geom_torsion
_geom_torsion_site_symmetry_1
_geom_torsion_site_symmetry_2
_geom_torsion_site_symmetry_3
_geom_torsion_site_symmetry_4
_geom_torsion_publ_flag
Ag1 P1 C1 N1 -43.5(3) . . . . ?
Ag1 P1 C1 C2 135.6(3) . . . . ?
Ag1 P1 C6 C7 -22.9(4) . . . . ?
Ag1 P1 C6 C11 156.8(3) . . . . ?
Ag1 P1 C12 C13 138.6(10) . . . . ?
Ag1 P1 C12 C17 -54.0(4) . . . . ?
Ag1 P1 C12 C13A 126.9(11) . . . . ?
Ag1 P1 C12 C17A -20.6(7) . . . . ?
Ag1 P2 C18 N2 -50.4(10) . . . . ?
Ag1 P2 C18 C19 110.7(5) . . . . ?
Ag1 P2 C18 N2A -44.7(11) . . . . ?
Ag1 P2 C18 C19A 154.2(6) . . . . ?
Ag1 P2 C23 C24 148.4(3) . . . . ?
Ag1 P2 C23 C28 -33.5(3) . . . . ?
Ag1 P2 C29 C30 -36.6(3) . . . . ?
Ag1 P2 C29 C34 142.4(3) . . . . ?
Ag1 P3 C35 N3 -51.6(3) . . . . ?
Ag1 P3 C35 C36 126.5(3) . . . . ?
Ag1 P3 C40 C41 160.3(3) . . . . ?
Ag1 P3 C40 C45 -18.4(3) . . . . ?
Ag1 P3 C46 C47 123.6(9) . . . . ?
Ag1 P3 C46 C51 -51.2(9) . . . . ?
Ag1 P3 C46A C47A 149.9(19) . . . . ?
Ag1 P3 C46A C51A -33(2) . . . . ?
P1 C1 C2 C3 -178.2(3) . . . . ?
P1 C6 C7 C8 -177.3(4) . . . . ?
P1 C6 C11 C10 179.5(3) . . . . ?
P1 C12 C13 C14 -178.8(10) . . . . ?
P1 C12 C17 C16 -178.7(5) . . . . ?
P1 C12 C13A C14A -175.4(15) . . . . ?
P1 C12 C17A C16A 173.4(10) . . . . ?
P2 C18 N2 C22 178.7(12) . . . . ?
P2 C18 C19 C20 -176.5(6) . . . . ?
P2 C18 N2A C22A 177.9(12) . . . . ?
P2 C18 C19A C20A 178.3(8) . . . . ?
P2 C23 C24 C25 177.9(3) . . . . ?
P2 C23 C28 C27 -176.6(3) . . . . ?
P2 C29 C30 C31 177.2(3) . . . . ?
P2 C29 C34 C33 -176.5(3) . . . . ?
P3 C35 C36 C37 -177.3(3) . . . . ?
P3 C40 C41 C42 -178.6(4) . . . . ?
P3 C40 C45 C44 179.1(3) . . . . ?
P3 C46 C47 C48 -175.3(7) . . . . ?
P3 C46 C51 C50 177.1(8) . . . . ?
P3 C46A C47A C48A -179.2(16) . . . . ?
P3 C46A C51A C50A -179.1(12) . . . . ?
N1 C1 C2 C3 0.8(6) . . . . ?
N3 C35 C36 C37 0.6(6) . . . . ?
C1 P1 C6 C7 -152.4(3) . . . . ?
C1 P1 C6 C11 27.4(3) . . . . ?
C1 P1 C12 C13 -97.8(10) . . . . ?
C1 P1 C12 C17 69.6(4) . . . . ?
C1 P1 C12 C13A -109.4(11) . . . . ?
C1 P1 C12 C17A 103.0(7) . . . . ?
C1 N1 C5 C4 -1.2(7) . . . . ?
C1 C2 C3 C4 -0.3(8) . . . . ?
C2 C3 C4 C5 -1.0(9) . . . . ?
C3 C4 C5 N1 1.8(8) . . . . ?
C5 N1 C1 P1 179.0(3) . . . . ?
C5 N1 C1 C2 -0.1(6) . . . . ?
C6 P1 C1 N1 87.5(3) . . . . ?
C6 P1 C1 C2 -93.4(4) . . . . ?
C6 P1 C12 C13 11.3(10) . . . . ?
C6 P1 C12 C17 178.7(4) . . . . ?
C6 P1 C12 C13A -0.4(11) . . . . ?
C6 P1 C12 C17A -147.9(7) . . . . ?
C6 C7 C8 C9 -2.2(8) . . . . ?
C7 C6 C11 C10 -0.8(6) . . . . ?
C7 C8 C9 C10 -0.6(9) . . . . ?
C8 C9 C10 C11 2.8(8) . . . . ?
C9 C10 C11 C6 -2.0(7) . . . . ?
C11 C6 C7 C8 3.0(7) . . . . ?
C12 P1 C1 N1 -163.9(3) . . . . ?
C12 P1 C1 C2 15.2(4) . . . . ?
C12 P1 C6 C7 99.8(3) . . . . ?
C12 P1 C6 C11 -80.5(3) . . . . ?
C12 C13 C14 C15 -11(2) . . . . ?
C12 C13A C14A C15A 17(3) . . . . ?
C18 P2 C23 C24 22.2(3) . . . . ?
C18 P2 C23 C28 -159.6(3) . . . . ?
C18 P2 C29 C30 89.4(3) . . . . ?
C18 P2 C29 C34 -91.6(3) . . . . ?
C18 N2 C22 C21 -9(2) . . . . ?
C18 C19 C20 C21 8.5(12) . . . . ?
C18 N2A C22A C21A 10(3) . . . . ?
C18 C19A C20A C21A -2.9(17) . . . . ?
C23 P2 C18 N2 75.4(10) . . . . ?
C23 P2 C18 C19 -123.5(5) . . . . ?
C23 P2 C18 N2A 81.2(11) . . . . ?
C23 P2 C18 C19A -80.0(6) . . . . ?
C23 P2 C29 C30 -162.1(3) . . . . ?
C23 P2 C29 C34 16.9(3) . . . . ?
C23 C24 C25 C26 -0.8(6) . . . . ?
C24 C23 C28 C27 1.7(6) . . . . ?
C24 C25 C26 C27 0.5(7) . . . . ?
C25 C26 C27 C28 0.9(7) . . . . ?
C26 C27 C28 C23 -2.0(7) . . . . ?
C28 C23 C24 C25 -0.3(6) . . . . ?
C29 P2 C18 N2 -176.8(10) . . . . ?
C29 P2 C18 C19 -15.8(5) . . . . ?
C29 P2 C18 N2A -171.1(10) . . . . ?
C29 P2 C18 C19A 27.7(7) . . . . ?
C29 P2 C23 C24 -85.5(3) . . . . ?
C29 P2 C23 C28 92.7(3) . . . . ?
C29 C30 C31 C32 0.1(7) . . . . ?
C30 C29 C34 C33 2.4(6) . . . . ?
C30 C31 C32 C33 0.9(7) . . . . ?
C31 C32 C33 C34 -0.2(7) . . . . ?
C32 C33 C34 C29 -1.4(6) . . . . ?
C34 C29 C30 C31 -1.8(6) . . . . ?
C35 P3 C40 C41 36.2(4) . . . . ?
C35 P3 C40 C45 -142.5(3) . . . . ?
C35 P3 C46 C47 -114.8(9) . . . . ?
C35 P3 C46 C51 70.4(9) . . . . ?
C35 P3 C46A C47A -80(2) . . . . ?
C35 P3 C46A C51A 96.6(17) . . . . ?
C35 N3 C39 C38 0.0(6) . . . . ?
C35 C36 C37 C38 -1.0(6) . . . . ?
C36 C37 C38 C39 0.9(6) . . . . ?
C37 C38 C39 N3 -0.3(6) . . . . ?
C39 N3 C35 P3 178.1(3) . . . . ?
C39 N3 C35 C36 -0.1(5) . . . . ?
C40 P3 C35 N3 74.6(3) . . . . ?
C40 P3 C35 C36 -107.3(3) . . . . ?
C40 P3 C46 C47 -6.6(11) . . . . ?
C40 P3 C46 C51 178.6(8) . . . . ?
C40 P3 C46A C47A 25(2) . . . . ?
C40 P3 C46A C51A -157.9(16) . . . . ?
C40 C41 C42 C43 -0.4(7) . . . . ?
C41 C40 C45 C44 0.3(6) . . . . ?
C41 C42 C43 C44 0.4(7) . . . . ?
C42 C43 C44 C45 0.1(6) . . . . ?
C43 C44 C45 C40 -0.4(6) . . . . ?
C45 C40 C41 C42 0.1(6) . . . . ?
N2 C18 C19 C20 -18.5(15) . . . . ?
C13 C12 C17 C16 -10.2(13) . . . . ?
C13 C14 C15 C16 3(2) . . . . ?
C14 C15 C16 C17 1.5(15) . . . . ?
C15 C16 C17 C12 2.2(12) . . . . ?
C17 C12 C13 C14 14.7(19) . . . . ?
C19 C18 N2 C22 18(2) . . . . ?
C19 C20 C21 C22 -0.8(18) . . . . ?
C20 C21 C22 N2 1(2) . . . . ?
C46 P3 C35 N3 -172.1(4) . . . . ?
C46 P3 C35 C36 6.0(4) . . . . ?
C46 P3 C40 C41 -72.2(5) . . . . ?
C46 P3 C40 C45 109.2(5) . . . . ?
C46 C47 C48 C49 -0.2(15) . . . . ?
C47 C46 C51 C50 2.1(15) . . . . ?
C47 C48 C49 C50 -0.6(15) . . . . ?
C48 C49 C50 C51 2.2(16) . . . . ?
C49 C50 C51 C46 -3.0(15) . . . . ?
C51 C46 C47 C48 -0.5(15) . . . . ?
N2A C18 C19A C20A 15.8(15) . . . . ?
C13A C12 C17A C16A 22.0(17) . . . . ?
C13A C14A C15A C16A -1(3) . . . . ?
C14A C15A C16A C17A -4(3) . . . . ?
C15A C16A C17A C12 -8(2) . . . . ?
C17A C12 C13A C14A -27(2) . . . . ?
C19A C18 N2A C22A -19(2) . . . . ?
C19A C20A C21A C22A -8(2) . . . . ?
C20A C21A C22A N2A 5(2) . . . . ?
C46A P3 C35 N3 176.2(5) . . . . ?
C46A P3 C35 C36 -5.7(6) . . . . ?
C46A P3 C40 C41 -74.0(9) . . . . ?
C46A P3 C40 C45 107.3(9) . . . . ?
C46A C47A C48A C49A -3(3) . . . . ?
C47A C46A C51A C50A -2(3) . . . . ?
C47A C48A C49A C50A -1(3) . . . . ?
C48A C49A C50A C51A 3(3) . . . . ?
C49A C50A C51A C46A -2(3) . . . . ?
C51A C46A C47A C48A 4(3) . . . . ?
